data_4323145
loop_
_publ_author_name
'Scott Flanagan'
'Henry A. Luten'
'William S. Rees'

_publ_section_title
;
 Reaction of \b-Diketones with P4S10 To Produce Novel
 Alkyl-Phosphorus-Sulfur Clusters
;
_journal_name_full 'Inorganic Chemistry'
_journal_page_first 6093
_journal_page_last 6095
_journal_paper_doi 10.1021/ic9709234
_journal_volume 37
_journal_year 1998
_chemical_formula_sum 'C11 H20 P2 S5'
_chemical_formula_weight 374.51
_chemical_name_systematic
;
 ?
;
_space_group_IT_number 61
_symmetry_cell_setting orthorhombic
_symmetry_space_group_name_Hall '-P 2ac 2ab'
_symmetry_space_group_name_H-M 'P b c a'
_atom_sites_solution_hydrogens geom
_atom_sites_solution_primary direct
_atom_sites_solution_secondary difmap
_audit_creation_method SHELXL
_cell_angle_alpha 90.00
_cell_angle_beta 90.00
_cell_angle_gamma 90.00
_cell_formula_units_Z 8
_cell_length_a 11.96430(10)
_cell_length_b 16.08700(10)
_cell_length_c 17.86810(10)
_cell_measurement_reflns_used 8192
_cell_measurement_temperature 293(2)
_cell_measurement_theta_max 23.24
_cell_measurement_theta_min 2.28
_cell_volume 3439.07(4)
_computing_structure_refinement 'SHELXL-93 (Sheldrick, 1993)'
_computing_structure_solution 'SHELXS-86 (Sheldrick, 1990)'
_diffrn_ambient_temperature 293(2)
_diffrn_measurement_device 'Siemens SMART/CCD'
_diffrn_measurement_method '15 second frames'
_diffrn_radiation_monochromator graphite
_diffrn_radiation_source 'fine-focus sealed tube'
_diffrn_radiation_type MoK\a
_diffrn_radiation_wavelength 0.71073
_diffrn_reflns_av_R_equivalents 0.0387
_diffrn_reflns_av_sigmaI/netI 0.0214
_diffrn_reflns_limit_h_max 12
_diffrn_reflns_limit_h_min -13
_diffrn_reflns_limit_k_max 10
_diffrn_reflns_limit_k_min -17
_diffrn_reflns_limit_l_max 19
_diffrn_reflns_limit_l_min -19
_diffrn_reflns_number 13873
_diffrn_reflns_theta_max 23.24
_diffrn_reflns_theta_min 2.28
_diffrn_standards_decay_% 0.01
_exptl_absorpt_coefficient_mu 0.842
_exptl_absorpt_correction_type none
_exptl_crystal_colour colorless
_exptl_crystal_density_diffrn 1.447
_exptl_crystal_F_000 1568
_exptl_crystal_size_max 0.5
_exptl_crystal_size_mid 0.5
_exptl_crystal_size_min 0.5
_refine_diff_density_max 0.256
_refine_diff_density_min -0.219
_refine_diff_density_rms 0.041
_refine_ls_extinction_coef 0.0063(3)
_refine_ls_extinction_expression Fc^*^=3DkFc[1+0.001xFc^2^\l^3^/sin(2\q)]^-1/4^
_refine_ls_extinction_method SHELXL
_refine_ls_goodness_of_fit_all 1.071
_refine_ls_goodness_of_fit_obs 1.056
_refine_ls_hydrogen_treatment noref
_refine_ls_matrix_type full
_refine_ls_number_parameters 164
_refine_ls_number_reflns 2453
_refine_ls_number_restraints 0
_refine_ls_restrained_S_all 1.074
_refine_ls_restrained_S_obs 1.056
_refine_ls_R_factor_all 0.0277
_refine_ls_R_factor_obs 0.0238
_refine_ls_shift/esd_max -0.002
_refine_ls_shift/esd_mean 0.000
_refine_ls_structure_factor_coef Fsqd
_refine_ls_weighting_details 'w=1/[\s^2^(Fo^2^)+(0.0304P)^2^+2.1046P] where P=(Fo^2^+2Fc^2^)/3'
_refine_ls_weighting_scheme calc
_refine_ls_wR_factor_all 0.0672
_refine_ls_wR_factor_obs 0.0627
_reflns_number_observed 2228
_reflns_number_total 2454
_reflns_observed_criterion >2sigma(I)
_cod_data_source_file ic9709234_1.cif
_cod_data_source_block 1
_cod_depositor_comments
;
The following automatic conversions were performed:

'_refine_ls_weighting_scheme' value 'calc
w=1/[\s^2^(Fo^2^)+(0.0304P)^2^+2.1046P] where P=(Fo^2^+2Fc^2^)/3' was
changed to 'calc'. New tag '_refine_ls_weighting_details' was
created. The value of the new tag was set to
'w=1/[\s^2^(Fo^2^)+(0.0304P)^2^+2.1046P] where P=(Fo^2^+2Fc^2^)/3'.

Automatic conversion script
Id: cif_fix_values 3143 2015-03-26 13:38:13Z robertas 
;
_cod_database_code 4323145

loop_
_symmetry_equiv_pos_as_xyz
'x, y, z'
'-x+1/2, -y, z+1/2'
'-x, y+1/2, -z+1/2'
'x+1/2, -y+1/2, -z'
'-x, -y, -z'
'x-1/2, y, -z-1/2'
'x, -y-1/2, z-1/2'
'-x-1/2, y-1/2, z'

loop_
_atom_site_aniso_label
_atom_site_aniso_U_11
_atom_site_aniso_U_22
_atom_site_aniso_U_33
_atom_site_aniso_U_23
_atom_site_aniso_U_13
_atom_site_aniso_U_12
S4 0.0306(3) 0.0406(3) 0.0364(3) 0.0008(2) -0.0026(2) -0.0064(2)
P1 0.0275(3) 0.0340(3) 0.0326(3) 0.0006(2) 0.0037(2) 0.0031(2)
S3 0.0538(4) 0.0302(3) 0.0346(3) 0.0043(2) -0.0027(2) -0.0027(2)
P2 0.0447(3) 0.0269(3) 0.0358(3) -0.0021(2) -0.0004(3) 0.0001(2)
S1 0.0830(5) 0.0340(3) 0.0593(4) -0.0081(3) -0.0024(4) -0.0152(3)
S2 0.0499(4) 0.0580(4) 0.0447(4) 0.0109(3) 0.0157(3) -0.0047(3)
S5 0.0474(4) 0.0419(3) 0.0525(4) -0.0038(3) 0.0085(3) 0.0173(3)
C4 0.0457(13) 0.0392(12) 0.0295(12) -0.0032(9) 0.0030(10) -0.0050(10)
C3 0.0312(11) 0.0275(11) 0.0314(11) 0.0000(8) 0.0004(8) -0.0035(8)
C8 0.0338(11) 0.0421(12) 0.0332(12) -0.0023(10) -0.0065(9) 0.0020(9)
C2 0.0285(10) 0.0321(11) 0.0320(11) -0.0025(9) 0.0016(8) 0.0024(9)
C7 0.056(2) 0.062(2) 0.0393(14) -0.0079(11) 0.0129(11) -0.0096(13)
C6 0.059(2) 0.0545(15) 0.0336(12) -0.0017(11) -0.0087(11) -0.0070(12)
C9 0.0469(13) 0.0456(13) 0.0409(13) -0.0001(10) -0.0100(10) 0.0110(11)
C10 0.063(2) 0.0515(14) 0.0357(13) -0.0088(11) -0.0115(11) 0.0068(12)
C5 0.068(2) 0.0403(13) 0.0437(14) -0.0096(11) 0.0039(12) 0.0021(12)
C11 0.0381(13) 0.072(2) 0.069(2) 0.0008(14) -0.0151(12) -0.0098(13)
C1 0.0282(10) 0.0289(11) 0.0300(11) -0.0007(8) 0.0007(8) 0.0001(8)

loop_
_atom_site_label
_atom_site_type_symbol
_atom_site_fract_x
_atom_site_fract_y
_atom_site_fract_z
_atom_site_U_iso_or_equiv
_atom_site_thermal_displace_type
_atom_site_occupancy
_atom_site_calc_flag
_atom_site_refinement_flags
_atom_site_disorder_group
S4 S 0.09255(4) 0.83930(3) 0.48247(3) 0.0359(2) Uani 1 d . .
P1 P 0.13334(4) 0.87706(3) 0.59040(3) 0.0314(2) Uani 1 d . .
S3 S 0.22231(5) 0.99548(3) 0.43290(3) 0.0395(2) Uani 1 d . .
P2 P 0.24845(5) 1.01450(3) 0.54708(3) 0.0358(2) Uani 1 d . .
S1 S 0.32899(7) 1.11540(4) 0.56986(4) 0.0587(2) Uani 1 d . .
S2 S 0.07091(5) 0.80593(4) 0.66651(3) 0.0509(2) Uani 1 d . .
S5 S 0.09383(5) 1.00368(4) 0.60297(4) 0.0473(2) Uani 1 d . .
C4 C 0.2388(2) 0.84105(13) 0.35999(12) 0.0381(5) Uani 1 d . .
C3 C 0.2242(2) 0.87977(12) 0.43983(11) 0.0300(5) Uani 1 d . .
C8 C 0.3692(2) 0.88815(13) 0.63737(12) 0.0363(5) Uani 1 d . .
C2 C 0.3156(2) 0.85985(12) 0.49715(11) 0.0309(5) Uani 1 d . .
C7 C 0.3442(2) 0.8763(2) 0.32230(13) 0.0525(6) Uani 1 d . .
C6 C 0.1363(2) 0.8622(2) 0.31147(13) 0.0491(6) Uani 1 d . .
C9 C 0.3797(2) 0.79493(14) 0.65276(13) 0.0445(6) Uani 1 d . .
C10 C 0.3306(2) 0.9325(2) 0.70887(13) 0.0500(6) Uani 1 d . .
C5 C 0.2499(2) 0.74612(14) 0.36645(14) 0.0506(6) Uani 1 d . .
C11 C 0.4850(2) 0.9203(2) 0.6149(2) 0.0596(7) Uani 1 d . .
C1 C 0.2854(2) 0.90275(12) 0.57097(11) 0.0291(4) Uani 1 d . .
H6A H 0.1189 0.9248 0.3107 0.050 Uiso 1 d . .
H7A H 0.4101 0.8620 0.3507 0.050 Uiso 1 d . .
H10A H 0.3826 0.9209 0.7507 0.050 Uiso 1 d . .
H9A H 0.4236 0.7852 0.7005 0.050 Uiso 1 d . .
H11A H 0.5340 0.9185 0.6500 0.050 Uiso 1 d . .
H2A H 0.3237 0.7988 0.5108 0.050 Uiso 1 d . .
H11B H 0.5233 0.8871 0.5700 0.050 Uiso 1 d . .
H11C H 0.4874 0.9648 0.6100 0.050 Uiso 1 d . .
H7B H 0.3424 0.9398 0.3108 0.050 Uiso 1 d . .
H10B H 0.3281 0.9957 0.7009 0.050 Uiso 1 d . .
H7C H 0.3540 0.8481 0.2708 0.050 Uiso 1 d . .
H9B H 0.4091 0.7632 0.6106 0.050 Uiso 1 d . .
H2B H 0.3925 0.8787 0.4807 0.050 Uiso 1 d . .
H5A H 0.3236 0.7229 0.3909 0.050 Uiso 1 d . .
H5B H 0.1814 0.7189 0.4009 0.050 Uiso 1 d . .
H6B H 0.1468 0.8371 0.2608 0.050 Uiso 1 d . .
H6C H 0.0659 0.8364 0.3306 0.050 Uiso 1 d . .
H10C H 0.2579 0.9131 0.7310 0.050 Uiso 1 d . .
H9C H 0.3137 0.7675 0.6608 0.050 Uiso 1 d . .
H5C H 0.2442 0.7179 0.3110 0.050 Uiso 1 d . .

loop_
_atom_type_symbol
_atom_type_description
_atom_type_scat_dispersion_real
_atom_type_scat_dispersion_imag
_atom_type_scat_source
C C 0.0033 0.0016 'International Tables Vol C Tables 4.2.6.8 and 6.1.1.4'
H H 0.0000 0.0000 'International Tables Vol C Tables 4.2.6.8 and 6.1.1.4'
P P 0.1023 0.0942 'International Tables Vol C Tables 4.2.6.8 and 6.1.1.4'
S S 0.1246 0.1234 'International Tables Vol C Tables 4.2.6.8 and 6.1.1.4'

loop_
_geom_angle_atom_site_label_1
_geom_angle_atom_site_label_2
_geom_angle_atom_site_label_3
_geom_angle
_geom_angle_site_symmetry_1
_geom_angle_site_symmetry_3
_geom_angle_publ_flag
C3 S4 P1 94.50(7) . . ?
C1 P1 S2 129.03(7) . . ?
C1 P1 S4 96.84(6) . . ?
S2 P1 S4 112.94(4) . . ?
C1 P1 S5 91.39(6) . . ?
S2 P1 S5 114.35(4) . . ?
S4 P1 S5 109.22(3) . . ?
C3 S3 P2 94.57(7) . . ?
C1 P2 S1 129.18(7) . . ?
C1 P2 S3 96.65(6) . . ?
S1 P2 S3 113.85(4) . . ?
C1 P2 S5 91.13(6) . . ?
S1 P2 S5 114.03(4) . . ?
S3 P2 S5 108.63(4) . . ?
P1 S5 P2 80.34(3) . . ?
C5 C4 C7 109.1(2) . . ?
C5 C4 C6 109.3(2) . . ?
C7 C4 C6 109.0(2) . . ?
C5 C4 C3 109.7(2) . . ?
C7 C4 C3 110.1(2) . . ?
C6 C4 C3 109.6(2) . . ?
C2 C3 C4 116.5(2) . . ?
C2 C3 S3 105.18(13) . . ?
C4 C3 S3 109.74(14) . . ?
C2 C3 S4 104.85(13) . . ?
C4 C3 S4 109.08(13) . . ?
S3 C3 S4 111.39(10) . . ?
C9 C8 C11 107.7(2) . . ?
C9 C8 C10 109.3(2) . . ?
C11 C8 C10 109.5(2) . . ?
C9 C8 C1 109.5(2) . . ?
C11 C8 C1 109.2(2) . . ?
C10 C8 C1 111.6(2) . . ?
C1 C2 C3 108.3(2) . . ?
C2 C1 C8 115.6(2) . . ?
C2 C1 P1 106.57(13) . . ?
C8 C1 P1 116.17(14) . . ?
C2 C1 P2 106.72(13) . . ?
C8 C1 P2 117.37(14) . . ?
P1 C1 P2 91.37(9) . . ?

loop_
_geom_bond_atom_site_label_1
_geom_bond_atom_site_label_2
_geom_bond_distance
_geom_bond_site_symmetry_2
_geom_bond_publ_flag
S4 C3 1.867(2) . ?
S4 P1 2.0799(8) . ?
P1 C1 1.898(2) . ?
P1 S2 1.9280(8) . ?
P1 S5 2.1031(8) . ?
S3 C3 1.866(2) . ?
S3 P2 2.0865(8) . ?
P2 C1 1.900(2) . ?
P2 S1 1.9310(8) . ?
P2 S5 2.1095(9) . ?
C4 C5 1.537(3) . ?
C4 C7 1.538(3) . ?
C4 C6 1.540(3) . ?
C4 C3 1.566(3) . ?
C3 C2 1.532(3) . ?
C8 C9 1.530(3) . ?
C8 C11 1.532(3) . ?
C8 C10 1.534(3) . ?
C8 C1 1.571(3) . ?
C2 C1 1.532(3) . ?
